data_4301106
loop_
_publ_author_name
'Ramaswamy Murugavel'
'Subramaniam Kuppuswamy'
'Amarendra Nath Maity'
'Mayank Pratap Singh'

_publ_contact_author_address
;
Department of Chemistry
Indian Institute of Technology Bombay
Powai
Mumbai
Maharastra
400076
INDIA
;
_publ_contact_author_email RMV@CHEM.IITB.AC.IN
_publ_contact_author_name 'Ramaswamy Murugavel'
_publ_section_title
;
Di-, Tri-, Tetra-, and Hexanuclear Copper(II) Mono-organophosphates:
Structure and Nuclearity Dependence on the Choice of Phosphorus
Substituents and Auxiliary N-Donor Ligands
;
_journal_name_full 'Inorganic Chemistry'
_journal_page_first 183
_journal_page_last 192
_journal_paper_doi 10.1021/ic801532y
_journal_volume 48
_journal_year 2009
_chemical_formula_moiety 'C44 H50 Cu2 N4 O12 P2'
_chemical_formula_sum 'C46 H58 Cu2 N4 O14 P2'
_chemical_formula_weight 1079.98
_chemical_name_systematic
;
 ?
;
_space_group_IT_number 15
_symmetry_cell_setting monoclinic
_symmetry_space_group_name_Hall '-C 2yc'
_symmetry_space_group_name_H-M 'C 1 2/c 1'
_atom_sites_solution_hydrogens geom
_atom_sites_solution_primary direct
_atom_sites_solution_secondary difmap
_audit_creation_method SHELXL-97
_cell_angle_alpha 90.00
_cell_angle_beta 108.522(5)
_cell_angle_gamma 90.00
_cell_formula_units_Z 4
_cell_length_a 22.0352(13)
_cell_length_b 10.5235(6)
_cell_length_c 22.1141(13)
_cell_measurement_reflns_used 7562
_cell_measurement_temperature 150(2)
_cell_measurement_theta_max 32.5840
_cell_measurement_theta_min 2.9068
_cell_volume 4862.4(5)
_computing_cell_refinement
;
CrysAlis RED, Oxford Diffraction Ltd.,
Version 1.171.32.4 (release 27-04-2006 CrysAlis171 .NET)
(compiled Apr 27 2007,17:53:11)
;
_computing_data_collection
;
CrysAlis CCD, Oxford Diffraction Ltd.,
Version 1.171.32.4 (release 27-04-2006 CrysAlis171 .NET)
(compiled Apr 27 2007,17:53:11)
;
_computing_data_reduction
;
CrysAlis RED, Oxford Diffraction Ltd.,
Version 1.171.32.4 (release 27-04-2006 CrysAlis171 .NET)
(compiled Apr 27 2007,17:53:11)
;
_computing_molecular_graphics 'Ortep-3 for Windows (Farrugia, 1997)'
_computing_publication_material 'WinGX publication routines (Farrugia, 1999)'
_computing_structure_refinement 'SHELXL-97 (Sheldrick, 1997)'
_computing_structure_solution 'SHELXS-86 (Sheldrick, 1986)'
_diffrn_ambient_temperature 150(2)
_diffrn_detector_area_resol_mean 15.9948
_diffrn_measured_fraction_theta_full 0.998
_diffrn_measured_fraction_theta_max 0.998
_diffrn_measurement_device_type 'OXFORD DIFFRACTIOM X CALIBUR-S'
_diffrn_measurement_method 'omega(w)-q scan'
_diffrn_radiation_monochromator graphite
_diffrn_radiation_source 'Enhance (Mo) X-ray Source'
_diffrn_radiation_type MoK\a
_diffrn_radiation_wavelength 0.71073
_diffrn_reflns_av_R_equivalents 0.0315
_diffrn_reflns_av_sigmaI/netI 0.0361
_diffrn_reflns_limit_h_max 26
_diffrn_reflns_limit_h_min -26
_diffrn_reflns_limit_k_max 12
_diffrn_reflns_limit_k_min -12
_diffrn_reflns_limit_l_max 26
_diffrn_reflns_limit_l_min -26
_diffrn_reflns_number 15873
_diffrn_reflns_theta_full 25.00
_diffrn_reflns_theta_max 25.00
_diffrn_reflns_theta_min 3.11
_exptl_absorpt_coefficient_mu 1.010
_exptl_absorpt_correction_T_max 1.00000
_exptl_absorpt_correction_T_min 0.92032
_exptl_absorpt_correction_type multi-scan
_exptl_absorpt_process_details
;
CrysAlis RED, Oxford Diffraction Ltd.,
Version 1.171.32.4 (release 27-04-2006 CrysAlis171 .NET)
(compiled Apr 27 2007,17:53:11)
Empirical absorption correction using spherical harmonics,
 implemented in SCALE3 ABSPACK scaling algorithm.
;
_exptl_crystal_colour 'light blue'
_exptl_crystal_density_diffrn 1.475
_exptl_crystal_density_method 'not measured'
_exptl_crystal_description blocks
_exptl_crystal_F_000 2248
_exptl_crystal_size_max 0.34
_exptl_crystal_size_mid 0.28
_exptl_crystal_size_min 0.22
_refine_diff_density_max 0.526
_refine_diff_density_min -0.473
_refine_diff_density_rms 0.060
_refine_ls_extinction_method none
_refine_ls_goodness_of_fit_ref 1.084
_refine_ls_hydrogen_treatment constr
_refine_ls_matrix_type full
_refine_ls_number_parameters 307
_refine_ls_number_reflns 4285
_refine_ls_number_restraints 0
_refine_ls_restrained_S_all 1.084
_refine_ls_R_factor_all 0.0455
_refine_ls_R_factor_gt 0.0321
_refine_ls_shift/su_max 0.001
_refine_ls_shift/su_mean 0.000
_refine_ls_structure_factor_coef Fsqd
_refine_ls_weighting_details 'calc w=1/[\s^2^(Fo^2^)+(0.0480P)^2^+0.0000P] where P=(Fo^2^+2Fc^2^)/3'
_refine_ls_weighting_scheme calc
_refine_ls_wR_factor_gt 0.0820
_refine_ls_wR_factor_ref 0.0860
_reflns_number_gt 3364
_reflns_number_total 4285
_reflns_threshold_expression >2sigma(I)
_cod_data_source_file ic801532y_si_001_4.cif
_cod_data_source_block newrm137-relabled
_cod_original_sg_symbol_H-M 'C 2/c'
_cod_database_code 4301106

loop_
_symmetry_equiv_pos_as_xyz
'x, y, z'
'-x, y, -z+1/2'
'x+1/2, y+1/2, z'
'-x+1/2, y+1/2, -z+1/2'
'-x, -y, -z'
'x, -y, z-1/2'
'-x+1/2, -y+1/2, -z'
'x+1/2, -y+1/2, z-1/2'

loop_
_atom_site_label
_atom_site_type_symbol
_atom_site_fract_x
_atom_site_fract_y
_atom_site_fract_z
_atom_site_U_iso_or_equiv
_atom_site_adp_type
_atom_site_occupancy
_atom_site_symmetry_multiplicity
_atom_site_calc_flag
_atom_site_refinement_flags
_atom_site_disorder_assembly
_atom_site_disorder_group
C1 C 0.83114(11) 0.3834(3) 0.19676(11) 0.0203(6) Uani 1 1 d . . .
C2 C 0.84819(12) 0.2974(3) 0.24659(12) 0.0248(6) Uani 1 1 d . . .
C3 C 0.82544(14) 0.3188(3) 0.29755(12) 0.0305(7) Uani 1 1 d . . .
H3 H 0.8374 0.2622 0.3328 0.037 Uiso 1 1 calc R . .
C4 C 0.78589(13) 0.4202(3) 0.29822(13) 0.0305(7) Uani 1 1 d . . .
H4 H 0.7687 0.4302 0.3323 0.037 Uiso 1 1 calc R . .
C5 C 0.77148(13) 0.5072(3) 0.24861(12) 0.0281(7) Uani 1 1 d . . .
H5 H 0.7456 0.5788 0.2498 0.034 Uiso 1 1 calc R . .
C6 C 0.79419(12) 0.4914(3) 0.19727(12) 0.0237(6) Uani 1 1 d . . .
C7 C 0.78131(15) 0.5868(3) 0.14384(13) 0.0345(7) Uani 1 1 d . . .
H7A H 0.8014 0.5580 0.1126 0.052 Uiso 1 1 calc R . .
H7B H 0.7991 0.6694 0.1611 0.052 Uiso 1 1 calc R . .
H7C H 0.7350 0.5949 0.1231 0.052 Uiso 1 1 calc R . .
C8 C 0.89050(15) 0.1858(3) 0.24574(14) 0.0383(8) Uani 1 1 d . . .
H8A H 0.8975 0.1358 0.2847 0.057 Uiso 1 1 calc R . .
H8B H 0.9317 0.2163 0.2434 0.057 Uiso 1 1 calc R . .
H8C H 0.8699 0.1325 0.2085 0.057 Uiso 1 1 calc R . .
C9 C 0.60501(12) -0.0718(3) -0.01310(12) 0.0215(6) Uani 1 1 d . . .
H9 H 0.6278 -0.0636 -0.0429 0.026 Uiso 1 1 calc R . .
C10 C 0.56308(12) -0.1736(3) -0.01906(13) 0.0247(6) Uani 1 1 d . . .
H10 H 0.5580 -0.2342 -0.0522 0.030 Uiso 1 1 calc R . .
C11 C 0.52922(12) -0.1864(3) 0.02272(12) 0.0240(6) Uani 1 1 d . . .
H11 H 0.5003 -0.2553 0.0186 0.029 Uiso 1 1 calc R . .
C12 C 0.50352(12) -0.0980(3) 0.11780(12) 0.0245(6) Uani 1 1 d . . .
H12 H 0.4727 -0.1624 0.1156 0.029 Uiso 1 1 calc R . .
C13 C 0.51496(12) -0.0087(3) 0.16387(12) 0.0253(6) Uani 1 1 d . . .
H13 H 0.4914 -0.0110 0.1931 0.030 Uiso 1 1 calc R . .
C14 C 0.57854(12) 0.1824(3) 0.21850(12) 0.0256(6) Uani 1 1 d . . .
H14 H 0.5574 0.1853 0.2498 0.031 Uiso 1 1 calc R . .
C15 C 0.62583(12) 0.2686(3) 0.22008(12) 0.0230(6) Uani 1 1 d . . .
H15 H 0.6382 0.3305 0.2530 0.028 Uiso 1 1 calc R . .
C16 C 0.65568(12) 0.2649(3) 0.17300(12) 0.0223(6) Uani 1 1 d . . .
H16 H 0.6885 0.3246 0.1748 0.027 Uiso 1 1 calc R . .
C17 C 0.58103(11) 0.0008(2) 0.07525(11) 0.0179(5) Uani 1 1 d . . .
C18 C 0.53744(11) -0.0968(3) 0.07203(12) 0.0210(6) Uani 1 1 d . . .
C19 C 0.59404(11) 0.0937(2) 0.12506(11) 0.0181(6) Uani 1 1 d . . .
C20 C 0.56152(11) 0.0894(2) 0.16996(11) 0.0201(6) Uani 1 1 d . . .
C21 C 0.60712(16) 0.4564(3) 0.03513(15) 0.0418(8) Uani 1 1 d . . .
C22 C 0.78256(15) -0.1269(3) 0.05412(15) 0.0384(8) Uani 1 1 d . . .
C23 C 0.52359(16) 0.5536(4) 0.84595(19) 0.0574(10) Uani 1 1 d . . .
O1 O 0.74424(8) 0.27180(18) 0.09240(8) 0.0242(4) Uani 1 1 d . . .
O2 O 0.84364(8) 0.15964(17) 0.08451(8) 0.0246(4) Uani 1 1 d . . .
O3 O 0.69152(8) 0.13414(16) -0.02637(8) 0.0205(4) Uani 1 1 d . . .
O4 O 0.85195(8) 0.36606(17) 0.14426(8) 0.0218(4) Uani 1 1 d . . .
O5 O 0.60210(8) 0.33828(18) 0.00393(8) 0.0260(4) Uani 1 1 d . . .
O6 O 0.81762(9) -0.07041(19) 0.11321(9) 0.0341(5) Uani 1 1 d . . .
O7 O 0.56022(11) 0.6617(2) 0.84658(10) 0.0456(6) Uani 1 1 d . . .
N1 N 0.61415(9) 0.0145(2) 0.03304(9) 0.0184(5) Uani 1 1 d . . .
N2 N 0.63984(9) 0.1812(2) 0.12604(9) 0.0180(5) Uani 1 1 d . . .
P1 P 0.80908(3) 0.28364(7) 0.08287(3) 0.01814(16) Uani 1 1 d . . .
Cu1 Cu 0.672083(14) 0.16717(3) 0.050766(13) 0.01786(11) Uani 1 1 d . . .
H7W H 0.6041 0.6367 0.8614 0.080 Uiso 1 1 d . . .
H22B H 0.7523 -0.1820 0.0591 0.080 Uiso 1 1 d . . .
H6W H 0.8209 0.0141 0.1030 0.080 Uiso 1 1 d . . .
H22C H 0.7600 -0.0641 0.0196 0.080 Uiso 1 1 d . . .
H5W H 0.6249 0.3470 -0.0242 0.080 Uiso 1 1 d . . .
H21C H 0.5904 0.5269 0.0071 0.080 Uiso 1 1 d . . .
H21A H 0.5802 0.4541 0.0622 0.080 Uiso 1 1 d . . .
H21B H 0.6466 0.4625 0.0713 0.080 Uiso 1 1 d . . .
H22A H 0.8113 -0.1822 0.0385 0.080 Uiso 1 1 d . . .
H23A H 0.5397 0.4732 0.8614 0.080 Uiso 1 1 d . . .
H23B H 0.4952 0.5399 0.8041 0.080 Uiso 1 1 d . . .
H23C H 0.4889 0.5794 0.8614 0.080 Uiso 1 1 d . . .

loop_
_atom_site_aniso_label
_atom_site_aniso_U_11
_atom_site_aniso_U_22
_atom_site_aniso_U_33
_atom_site_aniso_U_23
_atom_site_aniso_U_13
_atom_site_aniso_U_12
C1 0.0167(13) 0.0259(15) 0.0175(13) -0.0064(12) 0.0045(10) -0.0070(11)
C2 0.0224(14) 0.0248(16) 0.0230(14) -0.0022(12) 0.0011(11) -0.0059(11)
C3 0.0360(16) 0.0344(18) 0.0172(13) -0.0003(13) 0.0031(12) -0.0169(14)
C4 0.0303(16) 0.0377(19) 0.0256(15) -0.0127(14) 0.0118(13) -0.0144(14)
C5 0.0229(15) 0.0325(17) 0.0281(15) -0.0128(14) 0.0068(12) -0.0035(12)
C6 0.0215(14) 0.0246(15) 0.0234(13) -0.0071(12) 0.0049(11) -0.0053(11)
C7 0.0436(18) 0.0271(18) 0.0285(16) -0.0005(13) 0.0054(14) 0.0066(14)
C8 0.0455(19) 0.0309(18) 0.0335(16) 0.0020(14) 0.0055(14) 0.0076(14)
C9 0.0190(13) 0.0238(15) 0.0217(13) -0.0010(12) 0.0065(11) 0.0021(11)
C10 0.0195(14) 0.0224(15) 0.0288(14) -0.0047(13) 0.0029(11) -0.0010(11)
C11 0.0189(13) 0.0213(15) 0.0283(14) 0.0013(12) 0.0026(11) -0.0037(11)
C12 0.0199(14) 0.0269(16) 0.0271(14) 0.0074(13) 0.0078(12) -0.0047(11)
C13 0.0212(14) 0.0346(17) 0.0220(14) 0.0047(13) 0.0096(11) -0.0019(12)
C14 0.0238(14) 0.0345(17) 0.0202(13) 0.0052(13) 0.0093(11) 0.0080(12)
C15 0.0269(14) 0.0227(15) 0.0208(13) -0.0018(12) 0.0094(11) 0.0013(12)
C16 0.0205(14) 0.0243(15) 0.0223(13) 0.0001(12) 0.0071(11) -0.0010(12)
C17 0.0146(13) 0.0204(14) 0.0173(12) 0.0038(11) 0.0029(10) 0.0010(10)
C18 0.0162(13) 0.0229(15) 0.0216(13) 0.0049(12) 0.0027(11) -0.0010(11)
C19 0.0150(13) 0.0194(14) 0.0184(12) 0.0020(11) 0.0032(10) 0.0011(10)
C20 0.0162(13) 0.0261(15) 0.0177(13) 0.0034(12) 0.0049(11) 0.0021(11)
C21 0.055(2) 0.0296(18) 0.0457(19) -0.0022(16) 0.0233(17) 0.0038(15)
C22 0.0388(18) 0.0309(18) 0.0413(18) 0.0039(15) 0.0070(15) -0.0038(14)
C23 0.039(2) 0.051(2) 0.079(3) 0.007(2) 0.013(2) 0.0078(17)
O1 0.0215(10) 0.0312(11) 0.0233(9) -0.0077(9) 0.0120(8) -0.0106(8)
O2 0.0305(10) 0.0199(10) 0.0248(9) 0.0009(8) 0.0108(8) 0.0013(8)
O3 0.0231(9) 0.0203(10) 0.0202(9) -0.0005(8) 0.0099(8) -0.0022(7)
O4 0.0192(9) 0.0273(11) 0.0202(9) -0.0063(8) 0.0080(7) -0.0069(8)
O5 0.0250(10) 0.0249(10) 0.0319(10) 0.0000(9) 0.0144(8) -0.0009(8)
O6 0.0432(12) 0.0263(12) 0.0351(12) 0.0029(9) 0.0157(10) -0.0045(9)
O7 0.0452(13) 0.0407(14) 0.0479(13) 0.0009(11) 0.0103(11) 0.0082(11)
N1 0.0165(11) 0.0208(12) 0.0185(10) 0.0011(10) 0.0064(9) 0.0009(9)
N2 0.0159(10) 0.0184(12) 0.0193(11) 0.0017(10) 0.0047(9) -0.0009(9)
P1 0.0180(3) 0.0198(4) 0.0178(3) -0.0026(3) 0.0073(3) -0.0041(3)
Cu1 0.01766(17) 0.01952(18) 0.01815(17) -0.00171(14) 0.00816(13) -0.00405(13)

loop_
_atom_type_symbol
_atom_type_description
_atom_type_scat_dispersion_real
_atom_type_scat_dispersion_imag
_atom_type_scat_source
C C 0.0033 0.0016 'International Tables Vol C Tables 4.2.6.8 and 6.1.1.4'
H H 0.0000 0.0000 'International Tables Vol C Tables 4.2.6.8 and 6.1.1.4'
O O 0.0106 0.0060 'International Tables Vol C Tables 4.2.6.8 and 6.1.1.4'
N N 0.0061 0.0033 'International Tables Vol C Tables 4.2.6.8 and 6.1.1.4'
P P 0.1023 0.0942 'International Tables Vol C Tables 4.2.6.8 and 6.1.1.4'
Cu Cu 0.3201 1.2651 'International Tables Vol C Tables 4.2.6.8 and 6.1.1.4'

loop_
_geom_angle_atom_site_label_1
_geom_angle_atom_site_label_2
_geom_angle_atom_site_label_3
_geom_angle
_geom_angle_site_symmetry_1
_geom_angle_site_symmetry_3
_geom_angle_publ_flag
C2 C1 O4 120.1(2) . . ?
C2 C1 C6 122.4(2) . . ?
O4 C1 C6 117.4(2) . . ?
C1 C2 C3 117.6(3) . . ?
C1 C2 C8 120.9(2) . . ?
C3 C2 C8 121.4(3) . . ?
C4 C3 C2 121.7(3) . . ?
C4 C3 H3 119.2 . . ?
C2 C3 H3 119.2 . . ?
C3 C4 C5 119.3(3) . . ?
C3 C4 H4 120.4 . . ?
C5 C4 H4 120.4 . . ?
C4 C5 C6 121.1(3) . . ?
C4 C5 H5 119.4 . . ?
C6 C5 H5 119.4 . . ?
C5 C6 C1 117.7(2) . . ?
C5 C6 C7 122.3(3) . . ?
C1 C6 C7 119.9(2) . . ?
C6 C7 H7A 109.5 . . ?
C6 C7 H7B 109.5 . . ?
H7A C7 H7B 109.5 . . ?
C6 C7 H7C 109.5 . . ?
H7A C7 H7C 109.5 . . ?
H7B C7 H7C 109.5 . . ?
C2 C8 H8A 109.5 . . ?
C2 C8 H8B 109.5 . . ?
H8A C8 H8B 109.5 . . ?
C2 C8 H8C 109.5 . . ?
H8A C8 H8C 109.5 . . ?
H8B C8 H8C 109.5 . . ?
N1 C9 C10 122.0(2) . . ?
N1 C9 H9 119.0 . . ?
C10 C9 H9 119.0 . . ?
C11 C10 C9 120.0(2) . . ?
C11 C10 H10 120.0 . . ?
C9 C10 H10 120.0 . . ?
C10 C11 C18 119.6(2) . . ?
C10 C11 H11 120.2 . . ?
C18 C11 H11 120.2 . . ?
C13 C12 C18 120.7(2) . . ?
C13 C12 H12 119.6 . . ?
C18 C12 H12 119.6 . . ?
C12 C13 C20 122.0(2) . . ?
C12 C13 H13 119.0 . . ?
C20 C13 H13 119.0 . . ?
C15 C14 C20 119.6(2) . . ?
C15 C14 H14 120.2 . . ?
C20 C14 H14 120.2 . . ?
C14 C15 C16 119.7(2) . . ?
C14 C15 H15 120.2 . . ?
C16 C15 H15 120.2 . . ?
N2 C16 C15 122.3(2) . . ?
N2 C16 H16 118.8 . . ?
C15 C16 H16 118.8 . . ?
N1 C17 C18 123.6(2) . . ?
N1 C17 C19 115.8(2) . . ?
C18 C17 C19 120.6(2) . . ?
C17 C18 C11 116.8(2) . . ?
C17 C18 C12 118.4(2) . . ?
C11 C18 C12 124.8(2) . . ?
N2 C19 C20 123.7(2) . . ?
N2 C19 C17 116.1(2) . . ?
C20 C19 C17 120.1(2) . . ?
C19 C20 C14 116.4(2) . . ?
C19 C20 C13 118.1(2) . . ?
C14 C20 C13 125.5(2) . . ?
O5 C21 H21C 114.2(3) . . ?
O5 C21 H21A 108.2(3) . . ?
H21C C21 H21A 103.5(3) . . ?
O5 C21 H21B 111.7(3) . . ?
H21C C21 H21B 122.3(3) . . ?
H21A C21 H21B 93.2(3) . . ?
O6 C22 H22B 111.0(3) . . ?
O6 C22 H22C 114.5(3) . . ?
H22B C22 H22C 107.6(3) . . ?
O6 C22 H22A 110.0(3) . . ?
H22B C22 H22A 103.8(3) . . ?
H22C C22 H22A 109.4(3) . . ?
O7 C23 H23A 125.6(3) . . ?
O7 C23 H23B 109.5(3) . . ?
H23A C23 H23B 105.9(4) . . ?
O7 C23 H23C 106.7(3) . . ?
H23A C23 H23C 111.9(4) . . ?
H23B C23 H23C 92.1(3) . . ?
P1 O1 Cu1 131.09(11) . . ?
P1 O3 Cu1 133.12(11) 7_655 . ?
C1 O4 P1 120.44(15) . . ?
C21 O5 Cu1 120.96(17) . . ?
C21 O5 H5W 105.6(2) . . ?
Cu1 O5 H5W 87.26(12) . . ?
C22 O6 H6W 103.9(2) . . ?
C23 O7 H7W 107.4(2) . . ?
C9 N1 C17 118.0(2) . . ?
C9 N1 Cu1 128.72(16) . . ?
C17 N1 Cu1 113.29(16) . . ?
C16 N2 C19 118.2(2) . . ?
C16 N2 Cu1 128.65(17) . . ?
C19 N2 Cu1 113.09(16) . . ?
O2 P1 O1 114.69(11) . . ?
O2 P1 O3 112.73(10) . 7_655 ?
O1 P1 O3 113.58(10) . 7_655 ?
O2 P1 O4 106.59(10) . . ?
O1 P1 O4 104.47(9) . . ?
O3 P1 O4 103.47(10) 7_655 . ?
O1 Cu1 O3 98.40(7) . . ?
O1 Cu1 N1 158.85(8) . . ?
O3 Cu1 N1 89.38(7) . . ?
O1 Cu1 N2 91.01(8) . . ?
O3 Cu1 N2 170.53(8) . . ?
N1 Cu1 N2 81.42(8) . . ?
O1 Cu1 O5 95.65(8) . . ?
O3 Cu1 O5 92.68(7) . . ?
N1 Cu1 O5 103.65(7) . . ?
N2 Cu1 O5 87.38(7) . . ?

loop_
_geom_bond_atom_site_label_1
_geom_bond_atom_site_label_2
_geom_bond_distance
_geom_bond_site_symmetry_2
_geom_bond_publ_flag
C1 C2 1.383(4) . ?
C1 O4 1.389(3) . ?
C1 C6 1.400(4) . ?
C2 C3 1.389(4) . ?
C2 C8 1.504(4) . ?
C3 C4 1.381(4) . ?
C3 H3 0.9500 . ?
C4 C5 1.386(4) . ?
C4 H4 0.9500 . ?
C5 C6 1.388(4) . ?
C5 H5 0.9500 . ?
C6 C7 1.507(4) . ?
C7 H7A 0.9800 . ?
C7 H7B 0.9800 . ?
C7 H7C 0.9800 . ?
C8 H8A 0.9800 . ?
C8 H8B 0.9800 . ?
C8 H8C 0.9800 . ?
C9 N1 1.332(3) . ?
C9 C10 1.394(4) . ?
C9 H9 0.9500 . ?
C10 C11 1.366(4) . ?
C10 H10 0.9500 . ?
C11 C18 1.410(4) . ?
C11 H11 0.9500 . ?
C12 C13 1.350(4) . ?
C12 C18 1.437(3) . ?
C12 H12 0.9500 . ?
C13 C20 1.431(4) . ?
C13 H13 0.9500 . ?
C14 C15 1.374(4) . ?
C14 C20 1.412(4) . ?
C14 H14 0.9500 . ?
C15 C16 1.398(3) . ?
C15 H15 0.9500 . ?
C16 N2 1.321(3) . ?
C16 H16 0.9500 . ?
C17 N1 1.363(3) . ?
C17 C18 1.392(3) . ?
C17 C19 1.432(3) . ?
C19 N2 1.361(3) . ?
C19 C20 1.398(3) . ?
C21 O5 1.409(4) . ?
C21 H21C 0.962(3) . ?
C21 H21A 0.968(3) . ?
C21 H21B 0.979(3) . ?
C22 O6 1.420(3) . ?
C22 H22B 0.916(3) . ?
C22 H22C 1.013(3) . ?
C22 H22A 0.999(3) . ?
C23 O7 1.392(4) . ?
C23 H23A 0.939(4) . ?
C23 H23B 0.949(4) . ?
C23 H23C 0.970(4) . ?
O1 P1 1.5142(17) . ?
O1 Cu1 1.9126(17) . ?
O2 P1 1.5054(19) . ?
O3 P1 1.5164(18) 7_655 ?
O3 Cu1 1.9178(16) . ?
O4 P1 1.6350(18) . ?
O5 Cu1 2.3829(19) . ?
O5 H5W 0.9200(17) . ?
O6 H6W 0.926(2) . ?
O7 H7W 0.954(2) . ?
N1 Cu1 2.012(2) . ?
N2 Cu1 2.012(2) . ?
P1 O3 1.5164(18) 7_655 ?

loop_
_geom_torsion_atom_site_label_1
_geom_torsion_atom_site_label_2
_geom_torsion_atom_site_label_3
_geom_torsion_atom_site_label_4
_geom_torsion
_geom_torsion_site_symmetry_1
_geom_torsion_site_symmetry_2
_geom_torsion_site_symmetry_3
_geom_torsion_site_symmetry_4
_geom_torsion_publ_flag
O4 C1 C2 C3 -179.3(2) . . . . ?
C6 C1 C2 C3 2.2(4) . . . . ?
O4 C1 C2 C8 1.4(4) . . . . ?
C6 C1 C2 C8 -177.1(3) . . . . ?
C1 C2 C3 C4 1.6(4) . . . . ?
C8 C2 C3 C4 -179.1(3) . . . . ?
C2 C3 C4 C5 -3.8(4) . . . . ?
C3 C4 C5 C6 2.4(4) . . . . ?
C4 C5 C6 C1 1.1(4) . . . . ?
C4 C5 C6 C7 -177.7(3) . . . . ?
C2 C1 C6 C5 -3.5(4) . . . . ?
O4 C1 C6 C5 177.9(2) . . . . ?
C2 C1 C6 C7 175.4(2) . . . . ?
O4 C1 C6 C7 -3.1(4) . . . . ?
N1 C9 C10 C11 0.8(4) . . . . ?
C9 C10 C11 C18 -0.6(4) . . . . ?
C18 C12 C13 C20 -0.9(4) . . . . ?
C20 C14 C15 C16 1.2(4) . . . . ?
C14 C15 C16 N2 0.5(4) . . . . ?
N1 C17 C18 C11 1.4(4) . . . . ?
C19 C17 C18 C11 -177.9(2) . . . . ?
N1 C17 C18 C12 -177.5(2) . . . . ?
C19 C17 C18 C12 3.2(4) . . . . ?
C10 C11 C18 C17 -0.5(4) . . . . ?
C10 C11 C18 C12 178.3(2) . . . . ?
C13 C12 C18 C17 -1.8(4) . . . . ?
C13 C12 C18 C11 179.4(3) . . . . ?
N1 C17 C19 N2 -2.7(3) . . . . ?
C18 C17 C19 N2 176.6(2) . . . . ?
N1 C17 C19 C20 178.7(2) . . . . ?
C18 C17 C19 C20 -1.9(4) . . . . ?
N2 C19 C20 C14 -0.2(4) . . . . ?
C17 C19 C20 C14 178.3(2) . . . . ?
N2 C19 C20 C13 -179.2(2) . . . . ?
C17 C19 C20 C13 -0.8(4) . . . . ?
C15 C14 C20 C19 -1.3(4) . . . . ?
C15 C14 C20 C13 177.6(2) . . . . ?
C12 C13 C20 C19 2.2(4) . . . . ?
C12 C13 C20 C14 -176.7(3) . . . . ?
C2 C1 O4 P1 90.0(2) . . . . ?
C6 C1 O4 P1 -91.5(2) . . . . ?
C10 C9 N1 C17 0.0(4) . . . . ?
C10 C9 N1 Cu1 179.66(19) . . . . ?
C18 C17 N1 C9 -1.2(4) . . . . ?
C19 C17 N1 C9 178.1(2) . . . . ?
C18 C17 N1 Cu1 179.11(19) . . . . ?
C19 C17 N1 Cu1 -1.5(3) . . . . ?
C15 C16 N2 C19 -1.9(4) . . . . ?
C15 C16 N2 Cu1 175.34(18) . . . . ?
C20 C19 N2 C16 1.8(4) . . . . ?
C17 C19 N2 C16 -176.7(2) . . . . ?
C20 C19 N2 Cu1 -175.88(19) . . . . ?
C17 C19 N2 Cu1 5.6(3) . . . . ?
Cu1 O1 P1 O2 -51.61(18) . . . . ?
Cu1 O1 P1 O3 80.05(17) . . . 7_655 ?
Cu1 O1 P1 O4 -167.92(13) . . . . ?
C1 O4 P1 O2 -107.47(19) . . . . ?
C1 O4 P1 O1 14.3(2) . . . . ?
C1 O4 P1 O3 133.45(18) . . . 7_655 ?
P1 O1 Cu1 O3 -21.82(16) . . . . ?
P1 O1 Cu1 N1 88.7(2) . . . . ?
P1 O1 Cu1 N2 157.14(16) . . . . ?
P1 O1 Cu1 O5 -115.39(15) . . . . ?
P1 O3 Cu1 O1 -70.30(15) 7_655 . . . ?
P1 O3 Cu1 N1 129.45(15) 7_655 . . . ?
P1 O3 Cu1 N2 116.0(5) 7_655 . . . ?
P1 O3 Cu1 O5 25.81(15) 7_655 . . . ?
C9 N1 Cu1 O1 -106.0(3) . . . . ?
C17 N1 Cu1 O1 73.6(3) . . . . ?
C9 N1 Cu1 O3 6.1(2) . . . . ?
C17 N1 Cu1 O3 -174.27(17) . . . . ?
C9 N1 Cu1 N2 -176.1(2) . . . . ?
C17 N1 Cu1 N2 3.51(16) . . . . ?
C9 N1 Cu1 O5 98.7(2) . . . . ?
C17 N1 Cu1 O5 -81.66(17) . . . . ?
C16 N2 Cu1 O1 17.5(2) . . . . ?
C19 N2 Cu1 O1 -165.12(17) . . . . ?
C16 N2 Cu1 O3 -168.8(4) . . . . ?
C19 N2 Cu1 O3 8.6(6) . . . . ?
C16 N2 Cu1 N1 177.6(2) . . . . ?
C19 N2 Cu1 N1 -4.96(17) . . . . ?
C16 N2 Cu1 O5 -78.1(2) . . . . ?
C19 N2 Cu1 O5 99.27(17) . . . . ?
C21 O5 Cu1 O1 -32.68(19) . . . . ?
C21 O5 Cu1 O3 -131.40(19) . . . . ?
C21 O5 Cu1 N1 138.59(19) . . . . ?
C21 O5 Cu1 N2 58.08(19) . . . . ?
